data_4103701
loop_
_publ_author_name
'James F. Dunne'
'D. Bruce Fulton'
'Arkady Ellern'
'Aaron D. Sadow'

_publ_contact_author_address
;1605 Gilman Hall
Department of Chemistry
Iowa State University
Ames IA 50011
;
_publ_contact_author_email sadow@iastate.edu
_publ_contact_author_fax 001-515-294-0105
_publ_contact_author_name 'Aaron D. Sadow'
_publ_contact_author_phone 001-515-294-8069
_publ_section_title
;
 Concerted C-N and C-H Bond Formation in a Magnesium-Catalyzed
 Hydroamination
;
_journal_name_full 'Journal of the American Chemical Society'
_journal_page_first 17680
_journal_page_last 17683
_journal_paper_doi 10.1021/ja108881s
_journal_volume 132
_journal_year 2010
_chemical_formula_sum 'C22 H32 B Mg N3 O3'
_chemical_formula_weight 421.63
_space_group_IT_number 14
_symmetry_cell_setting monoclinic
_symmetry_space_group_name_Hall '-P 2ybc'
_symmetry_space_group_name_H-M 'P 1 21/c 1'
_atom_sites_solution_hydrogens geom
_atom_sites_solution_primary direct
_atom_sites_solution_secondary difmap
_audit_creation_method 'APEX2 v2009.7-0'
_cell_angle_alpha 90
_cell_angle_beta 96.3660(10)
_cell_angle_gamma 90
_cell_formula_units_Z 4
_cell_length_a 10.8863(5)
_cell_length_b 13.4489(5)
_cell_length_c 16.2121(7)
_cell_measurement_reflns_used 6557
_cell_measurement_temperature 153.(2)
_cell_measurement_theta_max 28.2294
_cell_measurement_theta_min 2.4160
_cell_volume 2358.96(17)
_computing_cell_refinement 'SAINT V7.66A (Bruker AXS, 2009)'
_computing_data_collection 'APEX2 Suite (Bruker AXS, 2009)'
_computing_data_reduction 'SAINT V7.66A (Bruker AXS, 2009)'
_computing_molecular_graphics 'XSHELL (Bruker AXS, 2007)'
_computing_publication_material 'APEX2 Suite (Bruker AXS, 2009)'
_computing_structure_refinement 'SHELXL-97 (Sheldrick, 2008)'
_computing_structure_solution 'SHELXS-97 (Sheldrick, 2008)'
_diffrn_ambient_temperature 153.(2)
_diffrn_detector_area_resol_mean 8.3333
_diffrn_measured_fraction_theta_full 0.998
_diffrn_measured_fraction_theta_max 0.998
_diffrn_measurement_device_type 'BRUKER APEX2 CCD Diffractometer'
_diffrn_measurement_method '\w scan'
_diffrn_radiation_monochromator graphite
_diffrn_radiation_type MoK\a
_diffrn_radiation_wavelength 0.71073
_diffrn_reflns_av_R_equivalents 0.0314
_diffrn_reflns_av_sigmaI/netI 0.0269
_diffrn_reflns_limit_h_max 14
_diffrn_reflns_limit_h_min -14
_diffrn_reflns_limit_k_max 17
_diffrn_reflns_limit_k_min -17
_diffrn_reflns_limit_l_max 21
_diffrn_reflns_limit_l_min -21
_diffrn_reflns_number 23933
_diffrn_reflns_theta_full 28.34
_diffrn_reflns_theta_max 28.34
_diffrn_reflns_theta_min 1.88
_exptl_absorpt_coefficient_mu 0.102
_exptl_absorpt_correction_T_max 0.99
_exptl_absorpt_correction_T_min 0.89
_exptl_absorpt_correction_type multi-scan
_exptl_absorpt_process_details 'Sadabs Version 2008/1'
_exptl_crystal_colour colourless
_exptl_crystal_density_diffrn 1.187
_exptl_crystal_density_method 'not measured'
_exptl_crystal_description block
_exptl_crystal_F_000 904
_exptl_crystal_size_max 0.27
_exptl_crystal_size_mid 0.25
_exptl_crystal_size_min 0.11
_refine_diff_density_max 0.354
_refine_diff_density_min -0.224
_refine_ls_extinction_method none
_refine_ls_goodness_of_fit_ref 0.959
_refine_ls_hydrogen_treatment constr
_refine_ls_matrix_type full
_refine_ls_number_parameters 278
_refine_ls_number_reflns 5873
_refine_ls_number_restraints 0
_refine_ls_restrained_S_all 0.959
_refine_ls_R_factor_all 0.0508
_refine_ls_R_factor_gt 0.0368
_refine_ls_shift/su_max 0.001
_refine_ls_shift/su_mean 0.000
_refine_ls_structure_factor_coef Fsqd
_refine_ls_weighting_details 'calc w=1/[\s^2^(Fo^2^)+(0.0512P)^2^+0.8180P] where P=(Fo^2^+2Fc^2^)/3'
_refine_ls_weighting_scheme calc
_refine_ls_wR_factor_gt 0.0924
_refine_ls_wR_factor_ref 0.1011
_reflns_number_gt 4682
_reflns_number_total 5873
_reflns_threshold_expression >2sigma(I)
_cod_data_source_file ja108881s_si_002.cif
_cod_data_source_block I
_cod_original_cell_volume 2358.96(18)
_cod_database_code 4103701

loop_
_symmetry_equiv_pos_as_xyz
'x, y, z'
'-x, y+1/2, -z+1/2'
'-x, -y, -z'
'x, -y-1/2, z-1/2'

loop_
_atom_site_type_symbol
_atom_site_label
_atom_site_fract_x
_atom_site_fract_y
_atom_site_fract_z
_atom_site_U_iso_or_equiv
_atom_site_adp_type
_atom_site_calc_flag
_atom_site_refinement_flags
_atom_site_occupancy
Mg Mg1 0.67843(4) 0.22588(3) 0.03793(2) 0.01931(10) Uani d . 1
B B1 0.95510(12) 0.22110(9) 0.11689(8) 0.0169(2) Uani d . 1
C C1 0.76087(13) 0.02818(11) -0.11198(9) 0.0350(2) Uani d . 1
H H1A 0.7848 -0.0176 -0.066 0.052 Uiso calc R 1
H H1B 0.7726 -0.0043 -0.1647 0.052 Uiso calc R 1
H H1C 0.6738 0.0466 -0.1119 0.052 Uiso calc R 1
C C2 0.84086(12) 0.12124(9) -0.10171(6) 0.0236(2) Uani d . 1
C C3 0.80249(14) 0.19634(11) -0.17012(8) 0.0356(2) Uani d . 1
H H3A 0.7145 0.2117 -0.1705 0.053 Uiso calc R 1
H H3B 0.8173 0.1682 -0.2239 0.053 Uiso calc R 1
H H3C 0.8511 0.2573 -0.16 0.053 Uiso calc R 1
C C4 0.97974(12) 0.09727(10) -0.09436(8) 0.0293(2) Uani d . 1
H H4A 0.9933 0.0245 -0.0954 0.035 Uiso calc R 1
H H4B 1.0186 0.1279 -0.1405 0.035 Uiso calc R 1
C C5 0.93509(11) 0.17545(8) 0.02207(6) 0.0183(2) Uani d . 1
C C6 0.66075(13) -0.01876(10) 0.11714(9) 0.0316(2) Uani d . 1
H H6A 0.5985 0.0104 0.0758 0.047 Uiso calc R 1
H H6B 0.6269 -0.0786 0.1406 0.047 Uiso calc R 1
H H6C 0.7344 -0.0364 0.0906 0.047 Uiso calc R 1
C C7 0.69562(11) 0.05627(9) 0.18605(6) 0.0210(2) Uani d . 1
C C8 0.58521(12) 0.08047(11) 0.23216(10) 0.0350(2) Uani d . 1
H H8A 0.6087 0.1312 0.2744 0.053 Uiso calc R 1
H H8B 0.5583 0.0202 0.259 0.053 Uiso calc R 1
H H8C 0.5175 0.1056 0.1928 0.053 Uiso calc R 1
C C9 0.80848(11) 0.02327(9) 0.24475(8) 0.0237(2) Uani d . 1
H H9A 0.7986 0.0411 0.3029 0.028 Uiso calc R 1
H H9B 0.821 -0.0495 0.2413 0.028 Uiso calc R 1
C C10 0.86246(10) 0.14896(8) 0.16353(6) 0.0169(2) Uani d . 1
C C11 0.64468(12) 0.48117(11) 0.12455(10) 0.0361(2) Uani d . 1
H H11A 0.5719 0.4515 0.0929 0.054 Uiso calc R 1
H H11B 0.633 0.5532 0.1284 0.054 Uiso calc R 1
H H11C 0.6558 0.4525 0.1804 0.054 Uiso calc R 1
C C12 0.75859(11) 0.46000(9) 0.08079(8) 0.0230(2) Uani d . 1
C C13 0.74216(17) 0.49948(12) -0.00756(10) 0.0442(4) Uani d . 1
H H13A 0.8168 0.4857 -0.0342 0.066 Uiso calc R 1
H H13B 0.7279 0.5714 -0.0067 0.066 Uiso calc R 1
H H13C 0.6711 0.4668 -0.0388 0.066 Uiso calc R 1
C C14 0.87860(12) 0.49731(9) 0.13033(10) 0.0320(2) Uani d . 1
H H14A 0.9165 0.5509 0.0999 0.038 Uiso calc R 1
H H14B 0.862 0.523 0.1853 0.038 Uiso calc R 1
C C15 0.89161(10) 0.33172(8) 0.11013(6) 0.0178(2) Uani d . 1
C C16 0.49983(12) 0.24202(11) -0.02559(9) 0.0332(2) Uani d . 1
H H16A 0.4679 0.3084 -0.0149 0.05 Uiso calc R 1
H H16B 0.445 0.1915 -0.0061 0.05 Uiso calc R 1
H H16C 0.5036 0.2337 -0.0853 0.05 Uiso calc R 1
C C17 1.09489(11) 0.22863(8) 0.16073(6) 0.0192(2) Uani d . 1
C C18 1.12141(11) 0.22270(9) 0.24704(8) 0.0219(2) Uani d . 1
H H18 1.0563 0.2077 0.2795 0.026 Uiso calc R 1
C C19 1.23975(12) 0.23797(9) 0.28716(8) 0.0263(2) Uani d . 1
H H19 1.2543 0.2334 0.3459 0.032 Uiso calc R 1
C C20 1.33590(12) 0.25978(10) 0.24129(9) 0.0305(2) Uani d . 1
H H20 1.417 0.2698 0.2682 0.037 Uiso calc R 1
C C21 1.31296(12) 0.26685(11) 0.15592(9) 0.0334(2) Uani d . 1
H H21 1.3785 0.2824 0.124 0.04 Uiso calc R 1
C C22 1.19442(12) 0.25139(10) 0.11659(8) 0.0274(2) Uani d . 1
H H22 1.1807 0.2565 0.0578 0.033 Uiso calc R 1
N N1 0.82846(9) 0.16810(8) -0.02030(6) 0.0222(2) Uani d . 1
N N2 0.74388(9) 0.14674(6) 0.14741(6) 0.0193(2) Uani d . 1
N N3 0.78084(9) 0.35144(6) 0.07879(6) 0.0209(2) Uani d . 1
O O1 1.03078(8) 0.13901(6) -0.01518(5) 0.0265(2) Uani d . 1
O O2 0.91178(6) 0.07706(6) 0.21576(5) 0.02041(18) Uani d . 1
O O3 0.95912(8) 0.41087(6) 0.13957(6) 0.0282(2) Uani d . 1

loop_
_atom_site_aniso_label
_atom_site_aniso_U_11
_atom_site_aniso_U_22
_atom_site_aniso_U_33
_atom_site_aniso_U_12
_atom_site_aniso_U_13
_atom_site_aniso_U_23
Mg1 0.0188(2) 0.0177(2) 0.0203(2) 0.00153(14) -0.00281(14) -0.00177(14)
B1 0.0169(5) 0.0161(5) 0.0173(5) 0.0013(5) 0.0003(5) 0.0006(5)
C1 0.0466(9) 0.0273(7) 0.0305(7) -0.0030(5) 0.0023(5) -0.0058(5)
C2 0.0340(7) 0.0214(5) 0.0154(5) 0.0039(5) 0.0028(5) -0.0017(4)
C3 0.0481(9) 0.0351(7) 0.0235(7) 0.0063(5) 0.0026(5) 0.0081(5)
C4 0.0388(7) 0.0290(7) 0.0209(5) 0.0074(5) 0.0070(5) -0.0031(5)
C5 0.0219(5) 0.0143(5) 0.0191(5) 0.0030(4) 0.0039(4) 0.0023(4)
C6 0.0385(8) 0.0237(5) 0.0306(7) -0.0064(5) -0.0045(5) -0.0006(5)
C7 0.0216(5) 0.0182(5) 0.0234(5) -0.0019(4) 0.0029(5) 0.0018(5)
C8 0.0272(7) 0.0360(8) 0.0441(8) -0.0014(5) 0.0138(5) 0.0022(5)
C9 0.0243(5) 0.0238(5) 0.0229(5) -0.0029(5) 0.0017(5) 0.0056(5)
C10 0.0222(5) 0.0141(5) 0.0140(5) 0.0025(4) 0.0008(4) -0.0016(4)
C11 0.0289(7) 0.0322(7) 0.0473(9) 0.0067(5) 0.0047(5) -0.0093(5)
C12 0.0255(5) 0.0147(5) 0.0281(5) 0.0029(4) -0.0007(5) 0.0001(5)
C13 0.0537(10) 0.0394(8) 0.0382(8) 0.0052(7) -0.0004(7) 0.0166(7)
C14 0.0281(7) 0.0160(5) 0.0497(9) 0.0028(5) -0.0052(5) -0.0051(5)
C15 0.0206(5) 0.0162(5) 0.0165(5) -0.0009(4) 0.0015(4) -0.0003(4)
C16 0.0278(7) 0.0379(8) 0.0314(7) 0.0035(5) -0.0084(5) -0.0050(5)
C17 0.0187(5) 0.0145(5) 0.0237(5) 0.0020(4) -0.0002(4) 0.0007(4)
C18 0.0221(5) 0.0188(5) 0.0242(5) 0.0003(4) 0.0004(5) 0.0002(5)
C19 0.0273(5) 0.0225(5) 0.0269(5) 0.0023(5) -0.0071(5) -0.0010(5)
C20 0.0187(5) 0.0291(7) 0.0417(8) 0.0034(5) -0.0060(5) -0.0069(5)
C21 0.0201(5) 0.0402(8) 0.0404(8) -0.0031(5) 0.0054(5) -0.0052(5)
C22 0.0232(5) 0.0328(7) 0.0261(5) -0.0019(5) 0.0022(5) 0.0008(5)
N1 0.0247(5) 0.0239(5) 0.0176(5) 0.0028(4) 0.0006(4) -0.0036(4)
N2 0.0185(5) 0.0180(5) 0.0212(5) -0.0005(4) 0.0017(4) 0.0015(4)
N3 0.0222(5) 0.0145(5) 0.0248(5) 0.0026(4) -0.0030(4) -0.0007(4)
O1 0.0252(5) 0.0310(5) 0.0240(4) 0.0063(4) 0.0054(2) -0.0043(4)
O2 0.0200(4) 0.0184(4) 0.0222(4) -0.0001(2) -0.0004(2) 0.0050(2)
O3 0.0228(4) 0.0159(4) 0.0437(5) 0.0006(2) -0.0059(4) -0.0052(4)

loop_
_atom_type_symbol
_atom_type_description
_atom_type_scat_dispersion_real
_atom_type_scat_dispersion_imag
_atom_type_scat_source
C C 0.0033 0.0016 'International Tables Vol C Tables 4.2.6.8 and 6.1.1.4'
H H 0.0000 0.0000 'International Tables Vol C Tables 4.2.6.8 and 6.1.1.4'
N N 0.0061 0.0033 'International Tables Vol C Tables 4.2.6.8 and 6.1.1.4'
O O 0.0106 0.0060 'International Tables Vol C Tables 4.2.6.8 and 6.1.1.4'
B B 0.0013 0.0007 'International Tables Vol C Tables 4.2.6.8 and 6.1.1.4'
Mg Mg 0.0486 0.0363 'International Tables Vol C Tables 4.2.6.8 and 6.1.1.4'

loop_
_geom_angle_atom_site_label_1
_geom_angle_atom_site_label_2
_geom_angle_atom_site_label_3
_geom_angle
N3 Mg1 C16 120.15(5)
N3 Mg1 N1 91.55(4)
C16 Mg1 N1 122.28(5)
N3 Mg1 N2 91.28(4)
C16 Mg1 N2 131.73(5)
N1 Mg1 N2 89.13(4)
C17 B1 C15 110.08(9)
C17 B1 C10 115.62(9)
C15 B1 C10 106.91(9)
C17 B1 C5 117.14(10)
C15 B1 C5 105.35(9)
C10 B1 C5 100.66(9)
C2 C1 H1A 109.5
C2 C1 H1B 109.5
H1A C1 H1B 109.5
C2 C1 H1C 109.5
H1A C1 H1C 109.5
H1B C1 H1C 109.5
N1 C2 C3 108.76(10)
N1 C2 C1 109.83(11)
C3 C2 C1 110.97(11)
N1 C2 C4 101.88(9)
C3 C2 C4 112.53(11)
C1 C2 C4 112.43(11)
C2 C3 H3A 109.5
C2 C3 H3B 109.5
H3A C3 H3B 109.5
C2 C3 H3C 109.5
H3A C3 H3C 109.5
H3B C3 H3C 109.5
O1 C4 C2 105.30(9)
O1 C4 H4A 110.7
C2 C4 H4A 110.7
O1 C4 H4B 110.7
C2 C4 H4B 110.7
H4A C4 H4B 108.8
N1 C5 O1 115.35(10)
N1 C5 B1 123.05(10)
O1 C5 B1 121.53(10)
C7 C6 H6A 109.5
C7 C6 H6B 109.5
H6A C6 H6B 109.5
C7 C6 H6C 109.5
H6A C6 H6C 109.5
H6B C6 H6C 109.5
N2 C7 C8 111.52(10)
N2 C7 C6 107.67(10)
C8 C7 C6 110.89(11)
N2 C7 C9 101.63(9)
C8 C7 C9 112.32(11)
C6 C7 C9 112.39(11)
C7 C8 H8A 109.5
C7 C8 H8B 109.5
H8A C8 H8B 109.5
C7 C8 H8C 109.5
H8A C8 H8C 109.5
H8B C8 H8C 109.5
O2 C9 C7 104.46(9)
O2 C9 H9A 110.9
C7 C9 H9A 110.9
O2 C9 H9B 110.9
C7 C9 H9B 110.9
H9A C9 H9B 108.9
N2 C10 O2 115.37(10)
N2 C10 B1 124.93(10)
O2 C10 B1 119.18(9)
C12 C11 H11A 109.5
C12 C11 H11B 109.5
H11A C11 H11B 109.5
C12 C11 H11C 109.5
H11A C11 H11C 109.5
H11B C11 H11C 109.5
N3 C12 C13 109.05(11)
N3 C12 C11 109.77(11)
C13 C12 C11 110.92(12)
N3 C12 C14 101.61(9)
C13 C12 C14 112.47(12)
C11 C12 C14 112.57(11)
C12 C13 H13A 109.5
C12 C13 H13B 109.5
H13A C13 H13B 109.5
C12 C13 H13C 109.5
H13A C13 H13C 109.5
H13B C13 H13C 109.5
O3 C14 C12 105.09(9)
O3 C14 H14A 110.7
C12 C14 H14A 110.7
O3 C14 H14B 110.7
C12 C14 H14B 110.7
H14A C14 H14B 108.8
N3 C15 O3 115.33(10)
N3 C15 B1 125.79(10)
O3 C15 B1 118.88(9)
Mg1 C16 H16A 109.5
Mg1 C16 H16B 109.5
H16A C16 H16B 109.5
Mg1 C16 H16C 109.5
H16A C16 H16C 109.5
H16B C16 H16C 109.5
C22 C17 C18 116.04(11)
C22 C17 B1 122.44(11)
C18 C17 B1 121.20(10)
C19 C18 C17 122.43(12)
C19 C18 H18 118.8
C17 C18 H18 118.8
C20 C19 C18 119.80(12)
C20 C19 H19 120.1
C18 C19 H19 120.1
C19 C20 C21 119.36(12)
C19 C20 H20 120.3
C21 C20 H20 120.3
C20 C21 C22 120.29(13)
C20 C21 H21 119.9
C22 C21 H21 119.9
C21 C22 C17 122.07(13)
C21 C22 H22 119.0
C17 C22 H22 119.0
C5 N1 C2 110.03(10)
C5 N1 Mg1 115.35(8)
C2 N1 Mg1 134.61(8)
C10 N2 C7 108.99(9)
C10 N2 Mg1 113.17(8)
C7 N2 Mg1 131.23(7)
C15 N3 C12 110.11(10)
C15 N3 Mg1 113.78(8)
C12 N3 Mg1 136.10(8)
C5 O1 C4 107.23(9)
C10 O2 C9 106.79(9)
C15 O3 C14 107.20(9)

loop_
_geom_bond_atom_site_label_1
_geom_bond_atom_site_label_2
_geom_bond_distance
Mg1 N3 2.0903(10)
Mg1 C16 2.1080(13)
Mg1 N1 2.1223(11)
Mg1 N2 2.1238(11)
B1 C17 1.6098(17)
B1 C15 1.6390(17)
B1 C10 1.6430(17)
B1 C5 1.6472(17)
C1 C2 1.523(2)
C1 H1A 0.98
C1 H1B 0.98
C1 H1C 0.98
C2 N1 1.4823(15)
C2 C3 1.5237(18)
C2 C4 1.5376(18)
C3 H3A 0.98
C3 H3B 0.98
C3 H3C 0.98
C4 O1 1.4537(15)
C4 H4A 0.99
C4 H4B 0.99
C5 N1 1.2854(15)
C5 O1 1.3526(14)
C6 C7 1.5221(18)
C6 H6A 0.98
C6 H6B 0.98
C6 H6C 0.98
C7 N2 1.4905(15)
C7 C8 1.5193(18)
C7 C9 1.5339(16)
C8 H8A 0.98
C8 H8B 0.98
C8 H8C 0.98
C9 O2 1.4581(14)
C9 H9A 0.99
C9 H9B 0.99
C10 N2 1.2887(15)
C10 O2 1.3562(13)
C11 C12 1.5222(18)
C11 H11A 0.98
C11 H11B 0.98
C11 H11C 0.98
C12 N3 1.4810(14)
C12 C13 1.519(2)
C12 C14 1.5398(18)
C13 H13A 0.98
C13 H13B 0.98
C13 H13C 0.98
C14 O3 1.4536(15)
C14 H14A 0.99
C14 H14B 0.99
C15 N3 1.2833(15)
C15 O3 1.3503(14)
C16 H16A 0.98
C16 H16B 0.98
C16 H16C 0.98
C17 C22 1.3970(17)
C17 C18 1.3993(17)
C18 C19 1.3925(17)
C18 H18 0.95
C19 C20 1.381(2)
C19 H19 0.95
C20 C21 1.382(2)
C20 H20 0.95
C21 C22 1.3902(18)
C21 H21 0.95
C22 H22 0.95
